data_9007597
loop_
_publ_author_name
'Baur, W. H.'
'Tillmanns, E.'

_publ_section_title
;Salt hydrates. X. The crystal structure determinations of heptasodium
 fluoride bisphosphate 19-hydrate and heptasodium fluoride bisarsenate
 19-hydrate and the computer simulation of the isomorphous vanadate salt Note:
 not all H were located Locality: synthetic
;
_journal_name_full 'Acta Crystallographica, Section B'
_journal_page_first 2218
_journal_page_last 2224
_journal_paper_doi 10.1107/S0567740874006777
_journal_volume 30
_journal_year 1974
_chemical_compound_source Synthetic
_chemical_formula_sum 'F H28 Na7 O27 P2'
_chemical_name_mineral Natrophosphate
_space_group_IT_number 228
_symmetry_space_group_name_Hall '-F 4ud 2vw 3'
_symmetry_space_group_name_H-M 'F d -3 c :2'
_cell_angle_alpha 90
_cell_angle_beta 90
_cell_angle_gamma 90
_cell_formula_units_Z 32
_cell_length_a 27.7550
_cell_length_b 27.7550
_cell_length_c 27.7550
_cell_volume 21380.787
_database_code_amcsd 0009515
_exptl_crystal_density_diffrn 1.745
_cod_original_cell_volume 21380.785
_cod_original_sg_symbol_H-M 'F d 3 c'
_cod_original_formula_sum 'Na7 P2 O27 F H28'
_cod_database_code 9007597

loop_
_space_group_symop_operation_xyz
x,y,z
x,1/2+y,1/2+z
1/2+x,y,1/2+z
1/2+x,1/2+y,z
3/4+z,-x,3/4+y
3/4+z,1/2-x,1/4+y
1/4+z,-x,1/4+y
1/4+z,1/2-x,3/4+y
3/4-y,1/2+z,1/4-x
3/4-y,+z,3/4-x
1/4-y,1/2+z,3/4-x
1/4-y,+z,1/4-x
1/4+x,1/2-y,3/4+z
1/4+x,-y,1/4+z
3/4+x,1/2-y,1/4+z
3/4+x,-y,3/4+z
3/4-z,x,3/4-y
3/4-z,1/2+x,1/4-y
1/4-z,x,1/4-y
1/4-z,1/2+x,3/4-y
3/4+y,1/2-z,1/4+x
3/4+y,-z,3/4+x
1/4+y,1/2-z,3/4+x
1/4+y,-z,1/4+x
1/4-x,1/2+y,3/4-z
1/4-x,+y,1/4-z
3/4-x,1/2+y,1/4-z
3/4-x,+y,3/4-z
1/2+x,1/4-z,1/4-y
1/2+x,3/4-z,3/4-y
+x,1/4-z,3/4-y
+x,3/4-z,1/4-y
-z,1/4+y,3/4+x
-z,3/4+y,1/4+x
1/2-z,1/4+y,1/4+x
1/2-z,3/4+y,3/4+x
y,3/4-x,1/4-z
y,1/4-x,3/4-z
1/2+y,3/4-x,3/4-z
1/2+y,1/4-x,1/4-z
1/2-x,1/4+z,1/4+y
1/2-x,3/4+z,3/4+y
-x,1/4+z,3/4+y
-x,3/4+z,1/4+y
z,1/4-y,3/4-x
z,3/4-y,1/4-x
1/2+z,1/4-y,1/4-x
1/2+z,3/4-y,3/4-x
-y,3/4+x,1/4+z
-y,1/4+x,3/4+z
1/2-y,3/4+x,3/4+z
1/2-y,1/4+x,1/4+z
x,1/2+z,y
x,+z,1/2+y
1/2+x,1/2+z,1/2+y
1/2+x,+z,y
1/2-z,1/2-y,1/2-x
1/2-z,-y,-x
-z,1/2-y,-x
-z,-y,1/2-x
1/2+y,x,z
1/2+y,1/2+x,1/2+z
+y,x,1/2+z
+y,1/2+x,z
-x,1/2-z,-y
-x,-z,1/2-y
1/2-x,1/2-z,1/2-y
1/2-x,-z,-y
1/2+z,1/2+y,1/2+x
1/2+z,+y,+x
+z,1/2+y,+x
+z,+y,1/2+x
1/2-y,-x,-z
1/2-y,1/2-x,1/2-z
-y,-x,1/2-z
-y,1/2-x,-z
3/4+z,1/4+x,1/2-y
3/4+z,3/4+x,-y
1/4+z,1/4+x,-y
1/4+z,3/4+x,1/2-y
3/4-y,3/4-z,x
3/4-y,1/4-z,1/2+x
1/4-y,3/4-z,1/2+x
1/4-y,1/4-z,x
1/4+x,3/4+y,1/2-z
1/4+x,1/4+y,-z
3/4+x,3/4+y,-z
3/4+x,1/4+y,1/2-z
3/4-z,1/4-x,1/2+y
3/4-z,3/4-x,+y
1/4-z,1/4-x,+y
1/4-z,3/4-x,1/2+y
3/4+y,3/4+z,-x
3/4+y,1/4+z,1/2-x
1/4+y,3/4+z,1/2-x
1/4+y,1/4+z,-x
1/4-x,3/4-y,1/2+z
1/4-x,1/4-y,+z
3/4-x,3/4-y,+z
3/4-x,1/4-y,1/2+z
1/2-z,3/4+x,1/4+y
1/2-z,1/4+x,3/4+y
-z,3/4+x,3/4+y
-z,1/4+x,1/4+y
1/2+y,1/4-z,3/4-x
1/2+y,3/4-z,1/4-x
+y,1/4-z,1/4-x
+y,3/4-z,3/4-x
-x,1/4+y,1/4+z
-x,3/4+y,3/4+z
1/2-x,1/4+y,3/4+z
1/2-x,3/4+y,1/4+z
1/2+z,3/4-x,1/4-y
1/2+z,1/4-x,3/4-y
+z,3/4-x,3/4-y
+z,1/4-x,1/4-y
1/2-y,1/4+z,3/4+x
1/2-y,3/4+z,1/4+x
-y,1/4+z,1/4+x
-y,3/4+z,3/4+x
x,1/4-y,1/4-z
x,3/4-y,3/4-z
1/2+x,1/4-y,3/4-z
1/2+x,3/4-y,1/4-z
3/4-x,1/2+z,3/4-y
3/4-x,+z,1/4-y
1/4-x,1/2+z,1/4-y
1/4-x,+z,3/4-y
1/4+z,1/2-y,1/4+x
1/4+z,-y,3/4+x
3/4+z,1/2-y,3/4+x
3/4+z,-y,1/4+x
1/4-y,x,3/4-z
1/4-y,1/2+x,1/4-z
3/4-y,x,1/4-z
3/4-y,1/2+x,3/4-z
3/4+x,1/2-z,3/4+y
3/4+x,-z,1/4+y
1/4+x,1/2-z,1/4+y
1/4+x,-z,3/4+y
1/4-z,1/2+y,1/4-x
1/4-z,+y,3/4-x
3/4-z,1/2+y,3/4-x
3/4-z,+y,1/4-x
1/4+y,-x,3/4+z
1/4+y,1/2-x,1/4+z
3/4+y,-x,1/4+z
3/4+y,1/2-x,3/4+z
1/4-x,1/4-z,1/2+y
1/4-x,3/4-z,+y
3/4-x,1/4-z,+y
3/4-x,3/4-z,1/2+y
3/4+z,1/4+y,-x
3/4+z,3/4+y,1/2-x
1/4+z,1/4+y,1/2-x
1/4+z,3/4+y,-x
3/4-y,3/4-x,1/2+z
3/4-y,1/4-x,+z
1/4-y,3/4-x,+z
1/4-y,1/4-x,1/2+z
1/4+x,1/4+z,1/2-y
1/4+x,3/4+z,-y
3/4+x,1/4+z,-y
3/4+x,3/4+z,1/2-y
3/4-z,1/4-y,x
3/4-z,3/4-y,1/2+x
1/4-z,1/4-y,1/2+x
1/4-z,3/4-y,x
3/4+y,3/4+x,1/2-z
3/4+y,1/4+x,-z
1/4+y,3/4+x,-z
1/4+y,1/4+x,1/2-z
1/2-z,1/2-x,-y
1/2-z,-x,1/2-y
-z,1/2-x,1/2-y
-z,-x,-y
1/2+y,z,1/2+x
1/2+y,1/2+z,+x
+y,z,+x
+y,1/2+z,1/2+x
-x,-y,-z
-x,1/2-y,1/2-z
1/2-x,-y,1/2-z
1/2-x,1/2-y,-z
1/2+z,1/2+x,y
1/2+z,+x,1/2+y
+z,1/2+x,1/2+y
+z,+x,y
1/2-y,-z,1/2-x
1/2-y,1/2-z,-x
-y,-z,-x
-y,1/2-z,1/2-x

loop_
_atom_site_aniso_label
_atom_site_aniso_U_11
_atom_site_aniso_U_22
_atom_site_aniso_U_33
_atom_site_aniso_U_12
_atom_site_aniso_U_13
_atom_site_aniso_U_23
Na 0.03786 0.04176 0.03278 -0.00351 0.00117 0.00117
NaA 0.06049 0.06049 0.06049 -0.00117 -0.00117 -0.00117
P1 0.02654 0.02654 0.02654 0.00000 0.00000 0.00000
P2 0.02381 0.02381 0.01756 0.00000 0.00000 0.00000
O1 0.06830 0.04917 0.05308 0.00507 0.00741 -0.02498
O2 0.03161 0.02771 0.03395 0.00507 -0.00234 0.00234
Ow3 0.03278 0.04800 0.03668 -0.00234 -0.00624 0.00624
Ow4 0.03668 0.03668 0.03395 0.01015 -0.00351 0.00000
Ow5 0.10615 0.04293 0.04683 -0.02498 0.02264 -0.00507
F 0.03005 0.03005 0.03005 0.00117 0.00117 0.00117
WatA 0.06049 0.06049 0.06049 -0.00117 -0.00117 -0.00117

loop_
_atom_site_label
_atom_site_fract_x
_atom_site_fract_y
_atom_site_fract_z
_atom_site_occupancy
_atom_site_U_iso_or_equiv
_atom_site_type_symbol
_atom_site_attached_hydrogens
Na 0.48768 0.08448 0.01325 1.00000 ? Na 0
NaA 0.20173 0.20173 0.20173 0.50000 ? Na 0
P1 0.12500 0.12500 0.12500 1.00000 ? P 0
P2 0.87500 0.12500 0.12500 1.00000 ? P 0
O1 0.13886 0.07914 0.09940 0.33333 ? O 0
O2 0.40697 0.08099 0.13524 1.00000 ? O 0
Ow3 0.07205 0.00249 0.09648 1.00000 ? O 0
Ow4 0.40311 0.07079 0.01069 1.00000 ? O 0
Ow5 0.28464 0.03587 0.08242 1.00000 ? O 0
F 0.00000 0.00000 0.00000 1.00000 ? F 0
WatA 0.20173 0.20173 0.20173 0.50000 ? O 2
H31 0.09400 0.02300 0.11200 1.00000 0.03926 H 0
H32 0.27500 0.13600 0.08400 1.00000 0.03926 H 0
H42a 0.38200 0.08600 0.03400 0.50000 0.03673 H 0
H42b 0.41800 0.01600 0.11300 0.50000 0.03673 H 0
H52 0.44500 0.16600 0.06000 1.00000 0.06586 H 0

loop_
_cod_changelog_entry_id
_cod_changelog_entry_author
_cod_changelog_entry_date
_cod_changelog_entry_text
1
;cod-tools version 3.8.0
Id: cif_guess_AMCSD_atom_types 9581 2023-05-17 12:35:41Z saulius
;
2023-05-18T11:39:50+03:00
;Derived atom types and hydrogen counts
from atom names that follow the AMCSD naming convention
(Wat == water, O-H == hydroxyl).
;

loop_
_cod_related_entry_id
_cod_related_entry_database
_cod_related_entry_code
1 AMCSD 0009515
